data_2224441
loop_
_publ_author_name
'Chopra, Deepak'
'Choudhury, A. R.'
'Venugopala, K. N.'
'Govender, Thavendran'
'Kruger, Hendrik G.'
'Maguire, Glenn E. M.'
'Guru Row, T. N.'

_publ_section_title
;
 3-(2-Amino-1,3-thiazol-4-yl)-6-chloro-2<i>H</i>-chromen-2-one
;
_journal_coeditor_code SJ2672
_journal_issue 12
_journal_name_full 'Acta Crystallographica Section E'
_journal_page_first o3111
_journal_paper_doi 10.1107/S1600536809048247
_journal_volume 65
_journal_year 2009
_chemical_formula_moiety 'C12 H7 Cl N2 O2 S'
_chemical_formula_sum 'C12 H7 Cl N2 O2 S'
_chemical_formula_weight 278.72
_chemical_name_systematic
;
3-(2-amino-1,3-thiazol-4-yl)-6-chloro-2<i>H</i>-chromen-2-one
;
_space_group_IT_number 14
_symmetry_cell_setting monoclinic
_symmetry_space_group_name_Hall '-P 2ybc'
_symmetry_space_group_name_H-M 'P 1 21/c 1'
_atom_sites_solution_hydrogens geom
_atom_sites_solution_primary direct
_atom_sites_solution_secondary difmap
_cell_angle_alpha 90
_cell_angle_beta 98.156(12)
_cell_angle_gamma 90
_cell_formula_units_Z 8
_cell_length_a 12.494(8)
_cell_length_b 7.350(5)
_cell_length_c 25.013(15)
_cell_measurement_reflns_used 845
_cell_measurement_temperature 290(2)
_cell_measurement_theta_max 25.8
_cell_measurement_theta_min 1.6
_cell_volume 2274(3)
_computing_cell_refinement 'SAINT (Bruker, 2000)'
_computing_data_collection 'SMART (Bruker, 2000)'
_computing_data_reduction 'SAINT (Bruker, 2000)'
_computing_molecular_graphics
;Ortep-3 for Windows (Farrugia, 1997) and
CAMERON (Watkin <i>et al.</i>,  1993)
;
_computing_publication_material 'PLATON (Spek, 2009)'
_computing_structure_refinement 'SHELXL97 (Sheldrick, 2008)'
_computing_structure_solution 'SHELXS97 (Sheldrick, 2008)'
_diffrn_ambient_temperature 290(2)
_diffrn_measured_fraction_theta_full 1.000
_diffrn_measured_fraction_theta_max 1.000
_diffrn_measurement_device_type 'Bruker SMART CCD area detector'
_diffrn_measurement_method '\f and \w scans'
_diffrn_radiation_monochromator graphite
_diffrn_radiation_source 'fine-focus sealed tube'
_diffrn_radiation_type MoK\a
_diffrn_radiation_wavelength 0.71073
_diffrn_reflns_av_R_equivalents 0.0537
_diffrn_reflns_av_sigmaI/netI 0.0537
_diffrn_reflns_limit_h_max 15
_diffrn_reflns_limit_h_min -15
_diffrn_reflns_limit_k_max 8
_diffrn_reflns_limit_k_min -8
_diffrn_reflns_limit_l_max 30
_diffrn_reflns_limit_l_min -29
_diffrn_reflns_number 16106
_diffrn_reflns_reduction_process
;
 ?
;
_diffrn_reflns_theta_full 25.35
_diffrn_reflns_theta_max 25.35
_diffrn_reflns_theta_min 1.64
_diffrn_standards_number 0
_exptl_absorpt_coefficient_mu 0.512
_exptl_absorpt_correction_T_max 0.9898
_exptl_absorpt_correction_T_min 0.8854
_exptl_absorpt_correction_type multi-scan
_exptl_absorpt_process_details '(SADABS; Sheldrick (1996)'
_exptl_crystal_colour yellow
_exptl_crystal_density_diffrn 1.628
_exptl_crystal_density_method 'Not Measured'
_exptl_crystal_description plate
_exptl_crystal_F_000 1136
_exptl_crystal_size_max 0.20
_exptl_crystal_size_mid 0.10
_exptl_crystal_size_min 0.02
_refine_diff_density_max 0.283
_refine_diff_density_min -0.267
_refine_ls_extinction_method none
_refine_ls_goodness_of_fit_ref 1.013
_refine_ls_hydrogen_treatment constr
_refine_ls_matrix_type full
_refine_ls_number_parameters 325
_refine_ls_number_reflns 4165
_refine_ls_number_restraints 0
_refine_ls_restrained_S_all 1.013
_refine_ls_R_factor_all 0.1032
_refine_ls_R_factor_gt 0.0540
_refine_ls_shift/su_max_lt 0.001
_refine_ls_shift/su_mean <0.001
_refine_ls_structure_factor_coef Fsqd
_refine_ls_weighting_details 'calc w=1/[\s^2^(Fo^2^)+(0.0493P)^2^] where P=(Fo^2^+2Fc^2^)/3'
_refine_ls_weighting_scheme calc
_refine_ls_wR_factor_gt 0.1021
_refine_ls_wR_factor_ref 0.1181
_reflns_number_gt 2561
_reflns_number_total 4165
_reflns_threshold_expression I>2\s(I)
_cod_data_source_file sj2672.cif
_cod_data_source_block I
_cod_original_sg_symbol_H-M 'P 21/c'
_cod_database_code 2224441
_cod_database_fobs_code 2224441

loop_
_symmetry_equiv_pos_as_xyz
x,y,z
-x,1/2+y,1/2-z
-x,-y,-z
x,1/2-y,1/2+z

loop_
_atom_site_type_symbol
_atom_site_label
_atom_site_fract_x
_atom_site_fract_y
_atom_site_fract_z
_atom_site_U_iso_or_equiv
_atom_site_adp_type
_atom_site_calc_flag
_atom_site_refinement_flags
_atom_site_occupancy
_atom_site_disorder_assembly
_atom_site_disorder_group
S S1 0.23200(7) 0.90698(12) 0.22923(3) 0.0415(2) Uani d . 1 . .
S S2 0.28374(8) 0.49152(15) 0.13304(4) 0.0563(3) Uani d . 1 . .
Cl Cl1 0.07808(7) 0.52598(14) 0.60106(3) 0.0559(3) Uani d . 1 . .
Cl Cl2 0.12399(7) 0.11642(12) 0.50115(3) 0.0533(3) Uani d . 1 . .
O O1 0.44938(19) 0.7077(4) 0.37710(10) 0.0724(8) Uani d . 1 . .
O O2 0.39831(17) 0.6431(3) 0.45510(9) 0.0475(6) Uani d . 1 . .
O O3 0.45453(17) 0.2376(3) 0.36083(9) 0.0485(6) Uani d . 1 . .
O O4 0.50908(19) 0.3322(4) 0.28593(10) 0.0684(8) Uani d . 1 . .
N N1 0.12697(19) 0.8694(3) 0.31039(10) 0.0338(6) Uani d . 1 . .
N N2 0.0231(3) 0.9983(5) 0.23312(13) 0.0502(9) Uani d . 1 . .
N N3 0.1780(2) 0.4062(3) 0.21072(10) 0.0365(6) Uani d . 1 . .
N N4 0.0660(3) 0.4837(5) 0.13067(14) 0.0530(9) Uani d . 1 . .
C C1 0.3740(3) 0.6983(5) 0.40182(14) 0.0436(9) Uani d . 1 . .
C C2 0.2602(2) 0.7400(4) 0.38192(12) 0.0308(7) Uani d . 1 . .
C C3 0.1857(3) 0.7177(4) 0.41557(13) 0.0332(8) Uani d . 1 . .
C C4 0.1379(3) 0.6270(4) 0.50590(13) 0.0366(8) Uani d . 1 . .
C C5 0.1731(3) 0.5640(4) 0.55710(13) 0.0370(8) Uani d . 1 . .
C C6 0.2809(3) 0.5279(5) 0.57507(15) 0.0444(9) Uani d . 1 . .
C C7 0.3557(3) 0.5552(5) 0.54048(14) 0.0436(9) Uani d . 1 . .
C C8 0.3206(2) 0.6182(4) 0.48857(13) 0.0353(8) Uani d . 1 . .
C C9 0.2130(2) 0.6547(4) 0.47006(12) 0.0319(7) Uani d . 1 . .
C C10 0.2323(2) 0.8062(4) 0.32644(12) 0.0317(7) Uani d . 1 . .
C C11 0.1171(3) 0.9292(4) 0.26057(13) 0.0352(8) Uani d . 1 . .
C C12 0.2989(3) 0.8191(4) 0.28810(13) 0.0388(8) Uani d . 1 . .
C C13 0.4323(3) 0.3045(5) 0.30836(14) 0.0443(9) Uani d . 1 . .
C C14 0.3174(2) 0.3330(4) 0.28654(12) 0.0340(8) Uani d . 1 . .
C C15 0.2416(3) 0.3064(4) 0.31904(13) 0.0346(8) Uani d . 1 . .
C C16 0.1909(3) 0.2176(4) 0.40798(13) 0.0354(8) Uani d . 1 . .
C C17 0.2229(3) 0.1554(4) 0.45952(13) 0.0378(8) Uani d . 1 . .
C C18 0.3301(3) 0.1209(5) 0.47895(14) 0.0441(9) Uani d . 1 . .
C C19 0.4068(3) 0.1491(5) 0.44523(15) 0.0484(10) Uani d . 1 . .
C C20 0.3756(3) 0.2112(4) 0.39311(13) 0.0384(8) Uani d . 1 . .
C C21 0.2678(2) 0.2457(4) 0.37355(12) 0.0315(7) Uani d . 1 . .
C C22 0.2884(2) 0.3895(4) 0.23001(13) 0.0357(8) Uani d . 1 . .
C C23 0.1654(3) 0.4575(4) 0.16061(13) 0.0375(8) Uani d . 1 . .
C C24 0.3552(3) 0.4296(5) 0.19410(14) 0.0487(10) Uani d . 1 . .
H H2A -0.0333 1.0075 0.2492 0.062 Uiso calc R 1 . .
H H2B 0.0214 1.0376 0.2008 0.062 Uiso calc R 1 . .
H H3 0.1138 0.7442 0.4028 0.039 Uiso calc R 1 . .
H H4 0.0648 0.6505 0.4950 0.044 Uiso calc R 1 . .
H H4A 0.0083 0.4664 0.1450 0.063 Uiso calc R 1 . .
H H4B 0.0614 0.5185 0.0976 0.063 Uiso calc R 1 . .
H H6 0.3028 0.4849 0.6099 0.053 Uiso calc R 1 . .
H H7 0.4289 0.5323 0.5515 0.052 Uiso calc R 1 . .
H H12 0.3712 0.7846 0.2928 0.047 Uiso calc R 1 . .
H H15 0.1694 0.3273 0.3053 0.041 Uiso calc R 1 . .
H H16 0.1181 0.2406 0.3960 0.042 Uiso calc R 1 . .
H H18 0.3502 0.0795 0.5140 0.053 Uiso calc R 1 . .
H H19 0.4799 0.1262 0.4575 0.057 Uiso calc R 1 . .
H H24 0.4303 0.4239 0.2010 0.059 Uiso calc R 1 . .

loop_
_atom_site_aniso_label
_atom_site_aniso_U_11
_atom_site_aniso_U_22
_atom_site_aniso_U_33
_atom_site_aniso_U_12
_atom_site_aniso_U_13
_atom_site_aniso_U_23
S1 0.0423(5) 0.0528(6) 0.0305(5) -0.0011(4) 0.0088(4) 0.0006(4)
S2 0.0480(6) 0.0865(8) 0.0360(5) -0.0034(5) 0.0115(4) 0.0097(5)
Cl1 0.0482(6) 0.0858(8) 0.0339(5) -0.0029(5) 0.0069(4) 0.0074(5)
Cl2 0.0571(6) 0.0611(6) 0.0452(6) 0.0043(5) 0.0192(5) 0.0086(5)
N1 0.0300(14) 0.0429(17) 0.0278(15) -0.0001(12) 0.0019(12) 0.0017(12)
N2 0.039(2) 0.076(3) 0.0348(19) 0.0068(18) 0.0018(15) 0.0118(18)
N3 0.0352(16) 0.0448(17) 0.0299(16) 0.0003(13) 0.0055(12) 0.0012(13)
N4 0.045(2) 0.076(3) 0.037(2) 0.0023(18) 0.0042(17) 0.0137(18)
O1 0.0354(15) 0.132(3) 0.0524(17) 0.0247(16) 0.0163(13) 0.0260(17)
O2 0.0306(12) 0.0713(17) 0.0400(14) 0.0133(12) 0.0030(11) 0.0089(13)
O3 0.0298(13) 0.0725(17) 0.0423(15) 0.0043(12) 0.0021(11) 0.0100(12)
O4 0.0332(14) 0.118(2) 0.0566(17) 0.0055(15) 0.0144(13) 0.0211(16)
C1 0.039(2) 0.052(2) 0.041(2) 0.0098(17) 0.0071(17) 0.0030(18)
C2 0.0300(17) 0.0317(19) 0.0310(18) 0.0053(14) 0.0054(14) -0.0028(14)
C3 0.0269(19) 0.0353(19) 0.035(2) 0.0018(15) -0.0019(16) -0.0002(15)
C4 0.0264(19) 0.040(2) 0.040(2) 0.0022(15) -0.0052(16) 0.0005(16)
C5 0.039(2) 0.038(2) 0.0329(19) -0.0025(16) 0.0025(15) -0.0023(15)
C6 0.047(2) 0.051(2) 0.032(2) 0.0050(18) -0.0068(17) 0.0015(18)
C7 0.032(2) 0.055(2) 0.041(2) 0.0079(18) -0.0040(17) 0.0004(18)
C8 0.0329(18) 0.0380(19) 0.0345(19) 0.0044(15) 0.0032(15) -0.0041(16)
C9 0.0303(18) 0.0296(18) 0.0350(19) 0.0034(14) 0.0024(15) -0.0001(14)
C10 0.0322(18) 0.0339(19) 0.0285(18) 0.0001(15) 0.0027(14) -0.0030(15)
C11 0.0360(19) 0.0357(19) 0.0333(19) -0.0048(15) 0.0025(15) -0.0029(15)
C12 0.035(2) 0.045(2) 0.038(2) 0.0007(17) 0.0097(16) -0.0035(16)
C13 0.035(2) 0.058(2) 0.039(2) 0.0054(17) 0.0053(17) 0.0029(18)
C14 0.0294(18) 0.0353(19) 0.0372(19) -0.0003(14) 0.0044(15) -0.0022(15)
C15 0.0269(19) 0.039(2) 0.036(2) -0.0015(16) -0.0037(15) 0.0005(16)
C16 0.034(2) 0.034(2) 0.038(2) 0.0010(16) 0.0022(17) 0.0013(16)
C17 0.046(2) 0.0333(19) 0.036(2) -0.0013(16) 0.0108(16) -0.0002(15)
C18 0.048(2) 0.050(2) 0.033(2) 0.0004(18) -0.0014(18) 0.0029(18)
C19 0.030(2) 0.064(3) 0.048(2) 0.0042(18) -0.0097(18) 0.0080(19)
C20 0.0322(19) 0.043(2) 0.038(2) -0.0008(16) 0.0008(15) 0.0002(16)
C21 0.0293(17) 0.0329(19) 0.0313(19) 0.0010(14) 0.0006(14) -0.0019(14)
C22 0.0324(18) 0.038(2) 0.037(2) -0.0023(15) 0.0052(15) -0.0010(16)
C23 0.037(2) 0.040(2) 0.034(2) -0.0023(15) 0.0020(16) -0.0031(16)
C24 0.040(2) 0.065(3) 0.042(2) -0.0030(19) 0.0088(18) 0.0055(19)

loop_
_atom_type_symbol
_atom_type_description
_atom_type_scat_dispersion_real
_atom_type_scat_dispersion_imag
_atom_type_scat_source
S S 0.1246 0.1234 'International Tables Vol C Tables 4.2.6.8 and 6.1.1.4'
O O 0.0106 0.0060 'International Tables Vol C Tables 4.2.6.8 and 6.1.1.4'
N N 0.0061 0.0033 'International Tables Vol C Tables 4.2.6.8 and 6.1.1.4'
Cl Cl 0.1484 0.1585 'International Tables Vol C Tables 4.2.6.8 and 6.1.1.4'
H H 0.0000 0.0000 'International Tables Vol C Tables 4.2.6.8 and 6.1.1.4'
C C 0.0033 0.0016 'International Tables Vol C Tables 4.2.6.8 and 6.1.1.4'

loop_
_geom_angle_atom_site_label_1
_geom_angle_atom_site_label_2
_geom_angle_atom_site_label_3
_geom_angle_site_symmetry_1
_geom_angle_site_symmetry_3
_geom_angle
_geom_angle_publ_flag
C12 S1 C11 . . 89.03(16) ?
C24 S2 C23 . . 88.61(17) ?
C2 C3 C9 . . 122.6(3) ?
C2 C3 H3 . . 118.7 ?
C9 C3 H3 . . 118.7 ?
C20 O3 C13 . . 122.8(3) ?
C8 O2 C1 . . 123.1(3) ?
C23 N3 C22 . . 109.8(3) ?
O2 C8 C9 . . 120.2(3) ?
O2 C8 C7 . . 117.0(3) ?
C9 C8 C7 . . 122.8(3) ?
C17 C16 C21 . . 119.6(3) ?
C17 C16 H16 . . 120.2 ?
C21 C16 H16 . . 120.2 ?
C20 C21 C16 . . 118.3(3) ?
C20 C21 C15 . . 118.2(3) ?
C16 C21 C15 . . 123.4(3) ?
C8 C9 C4 . . 117.7(3) ?
C8 C9 C3 . . 118.0(3) ?
C4 C9 C3 . . 124.2(3) ?
O3 C20 C19 . . 118.0(3) ?
O3 C20 C21 . . 120.4(3) ?
C19 C20 C21 . . 121.6(3) ?
C11 N1 C10 . . 110.0(3) ?
O4 C13 O3 . . 115.8(3) ?
O4 C13 C14 . . 127.3(3) ?
O3 C13 C14 . . 116.9(3) ?
C6 C7 C8 . . 118.9(3) ?
C6 C7 H7 . . 120.5 ?
C8 C7 H7 . . 120.5 ?
C3 C2 C10 . . 122.6(3) ?
C3 C2 C1 . . 118.9(3) ?
C10 C2 C1 . . 118.5(3) ?
C14 C15 C21 . . 122.3(3) ?
C14 C15 H15 . . 118.8 ?
C21 C15 H15 . . 118.8 ?
C24 C22 N3 . . 114.9(3) ?
C24 C22 C14 . . 128.1(3) ?
N3 C22 C14 . . 117.0(3) ?
N3 C23 N4 . . 123.2(3) ?
N3 C23 S2 . . 115.5(3) ?
N4 C23 S2 . . 121.3(3) ?
C12 C10 N1 . . 114.5(3) ?
C12 C10 C2 . . 127.5(3) ?
N1 C10 C2 . . 118.0(3) ?
C15 C14 C22 . . 121.5(3) ?
C15 C14 C13 . . 119.1(3) ?
C22 C14 C13 . . 119.3(3) ?
C4 C5 C6 . . 122.3(3) ?
C4 C5 Cl1 . . 118.9(3) ?
C6 C5 Cl1 . . 118.8(3) ?
O1 C1 O2 . . 115.5(3) ?
O1 C1 C2 . . 127.3(3) ?
O2 C1 C2 . . 117.1(3) ?
C19 C18 C17 . . 119.0(3) ?
C19 C18 H18 . . 120.5 ?
C17 C18 H18 . . 120.5 ?
N1 C11 N2 . . 123.8(3) ?
N1 C11 S1 . . 115.1(2) ?
N2 C11 S1 . . 121.0(3) ?
C16 C17 C18 . . 122.0(3) ?
C16 C17 Cl2 . . 118.5(3) ?
C18 C17 Cl2 . . 119.5(3) ?
C7 C6 C5 . . 119.0(3) ?
C7 C6 H6 . . 120.5 ?
C5 C6 H6 . . 120.5 ?
C5 C4 C9 . . 119.3(3) ?
C5 C4 H4 . . 120.4 ?
C9 C4 H4 . . 120.4 ?
C22 C24 S2 . . 111.1(3) ?
C22 C24 H24 . . 124.4 ?
S2 C24 H24 . . 124.4 ?
C18 C19 C20 . . 119.9(3) ?
C18 C19 H19 . . 120.2 ?
C20 C19 H19 . . 120.2 ?
C10 C12 S1 . . 111.2(2) ?
C10 C12 H12 . . 124.4 ?
S1 C12 H12 . . 124.4 ?
C23 N4 H4A . . 120.0 ?
C23 N4 H4B . . 120.0 ?
H4A N4 H4B . . 120.0 ?
C11 N2 H2A . . 120.0 ?
C11 N2 H2B . . 120.0 ?
H2A N2 H2B . . 120.0 ?

loop_
_geom_bond_atom_site_label_1
_geom_bond_atom_site_label_2
_geom_bond_site_symmetry_2
_geom_bond_distance
_geom_bond_publ_flag
S1 C12 . 1.713(4) ?
S1 C11 . 1.738(3) ?
Cl2 C17 . 1.749(3) ?
Cl1 C5 . 1.750(3) ?
S2 C24 . 1.714(4) ?
S2 C23 . 1.736(3) ?
C3 C2 . 1.349(4) ?
C3 C9 . 1.436(4) ?
C3 H3 . 0.9300 ?
O3 C20 . 1.371(4) ?
O3 C13 . 1.392(4) ?
O2 C8 . 1.381(4) ?
O2 C1 . 1.385(4) ?
N3 C23 . 1.298(4) ?
N3 C22 . 1.402(4) ?
C8 C9 . 1.385(4) ?
C8 C7 . 1.387(4) ?
C16 C17 . 1.372(4) ?
C16 C21 . 1.395(4) ?
C16 H16 . 0.9300 ?
C21 C20 . 1.392(4) ?
C21 C15 . 1.429(4) ?
C9 C4 . 1.402(4) ?
C20 C19 . 1.385(4) ?
N1 C11 . 1.311(4) ?
N1 C10 . 1.401(4) ?
C13 O4 . 1.196(4) ?
C13 C14 . 1.475(4) ?
C7 C6 . 1.376(5) ?
C7 H7 . 0.9300 ?
C2 C10 . 1.464(4) ?
C2 C1 . 1.470(5) ?
C15 C14 . 1.347(4) ?
C15 H15 . 0.9300 ?
C22 C24 . 1.347(4) ?
C22 C14 . 1.467(4) ?
C23 N4 . 1.369(4) ?
C10 C12 . 1.364(4) ?
C5 C4 . 1.375(4) ?
C5 C6 . 1.388(5) ?
C1 O1 . 1.200(4) ?
C18 C19 . 1.381(5) ?
C18 C17 . 1.385(5) ?
C18 H18 . 0.9300 ?
C11 N2 . 1.369(4) ?
C6 H6 . 0.9300 ?
C4 H4 . 0.9300 ?
C24 H24 . 0.9300 ?
C19 H19 . 0.9300 ?
C12 H12 . 0.9300 ?
N4 H4A . 0.8600 ?
N4 H4B . 0.8600 ?
N2 H2A . 0.8600 ?
N2 H2B . 0.8600 ?

loop_
_geom_hbond_atom_site_label_D
_geom_hbond_atom_site_label_H
_geom_hbond_atom_site_label_A
_geom_hbond_site_symmetry_A
_geom_hbond_distance_DH
_geom_hbond_distance_HA
_geom_hbond_distance_DA
_geom_hbond_angle_DHA
_geom_hbond_publ_flag
N2 H2A N3 2_555 0.86 2.31 3.124(4) 158 yes
N4 H4A N1 2_545 0.86 2.27 3.116(4) 168 yes
C7 H7 O2 3_666 0.93 2.54 3.387(4) 152 yes
